data_1561639
loop_
_publ_author_name
'Wang, Ru-Bing'
'Ma, Shuanggang'
'Jamieson, Cooper S.'
'Gao, Rong-Mei'
'Liu, Yunbao'
'Li, Yong'
'Wang, Xiaojing'
'Li, Yuhuan'
'Houk, Kendall N.'
'Qu, Jing'
'Yu, Shi-shan'

_publ_section_title
;
 Library construction of stereochemically diverse isomers of
 spirooliganin: their total synthesis and antiviral activity
;
_journal_name_full 'Chemical Science'
_journal_paper_doi 10.1039/D1SC01277K
_journal_year 2021
_chemical_formula_sum 'C21 H30 O3'
_chemical_formula_weight 330.45
_space_group_IT_number 61
_space_group_name_Hall '-P 2ac 2ab'
_space_group_name_H-M_alt 'P b c a'
_atom_sites_solution_hydrogens geom
_atom_sites_solution_primary direct
_atom_sites_solution_secondary difmap
_audit_creation_method SHELXL-97
_audit_update_record
;
2020-06-13 deposited with the CCDC.	2021-04-09 downloaded from the CCDC.
;
_cell_angle_alpha 90.00
_cell_angle_beta 90.00
_cell_angle_gamma 90.00
_cell_formula_units_Z 8
_cell_length_a 15.257(3)
_cell_length_b 9.9205(7)
_cell_length_c 23.3519(13)
_cell_measurement_temperature 107(2)
_cell_volume 3534.5(8)
_computing_structure_refinement 'SHELXL-97 (Sheldrick, 1997)'
_computing_structure_solution 'SHELXS-97 (Sheldrick, 1990)'
_diffrn_ambient_temperature 107(2)
_diffrn_measured_fraction_theta_full 0.982
_diffrn_measured_fraction_theta_max 0.983
_diffrn_radiation_monochromator graphite
_diffrn_radiation_source 'fine-focus sealed tube'
_diffrn_radiation_type CuK\a
_diffrn_radiation_wavelength 1.54184
_diffrn_reflns_av_R_equivalents 0.0275
_diffrn_reflns_av_sigmaI/netI 0.0317
_diffrn_reflns_limit_h_max 18
_diffrn_reflns_limit_h_min -17
_diffrn_reflns_limit_k_max 10
_diffrn_reflns_limit_k_min -12
_diffrn_reflns_limit_l_max 15
_diffrn_reflns_limit_l_min -28
_diffrn_reflns_number 8570
_diffrn_reflns_theta_full 70.99
_diffrn_reflns_theta_max 70.99
_diffrn_reflns_theta_min 4.77
_exptl_absorpt_coefficient_mu 0.638
_exptl_absorpt_correction_T_max 0.9448
_exptl_absorpt_correction_T_min 0.7665
_exptl_crystal_density_diffrn 1.242
_exptl_crystal_density_method 'not measured'
_exptl_crystal_F_000 1440
_exptl_crystal_size_max 0.44
_exptl_crystal_size_mid 0.35
_exptl_crystal_size_min 0.09
_refine_diff_density_max 0.569
_refine_diff_density_min -0.238
_refine_diff_density_rms 0.052
_refine_ls_extinction_method none
_refine_ls_goodness_of_fit_ref 1.048
_refine_ls_hydrogen_treatment mixed
_refine_ls_matrix_type full
_refine_ls_number_parameters 220
_refine_ls_number_reflns 3355
_refine_ls_number_restraints 0
_refine_ls_restrained_S_all 1.048
_refine_ls_R_factor_all 0.0567
_refine_ls_R_factor_gt 0.0500
_refine_ls_shift/su_max 0.001
_refine_ls_shift/su_mean 0.000
_refine_ls_structure_factor_coef Fsqd
_refine_ls_weighting_details 'calc w=1/[\s^2^(Fo^2^)+(0.0712P)^2^+1.8217P] where P=(Fo^2^+2Fc^2^)/3'
_refine_ls_weighting_scheme calc
_refine_ls_wR_factor_gt 0.1299
_refine_ls_wR_factor_ref 0.1364
_reflns_number_gt 2908
_reflns_number_total 3355
_reflns_threshold_expression >2sigma(I)
_cod_data_source_file d1sc01277k2.cif
_cod_data_source_block exp_6163
_cod_original_cell_volume 3534.6(7)
_cod_database_code 1561639

loop_
_symmetry_equiv_pos_as_xyz
'x, y, z'
'-x+1/2, -y, z+1/2'
'x+1/2, -y+1/2, -z'
'-x, y+1/2, -z+1/2'
'-x, -y, -z'
'x-1/2, y, -z-1/2'
'-x-1/2, y-1/2, z'
'x, -y-1/2, z-1/2'

loop_
_atom_site_label
_atom_site_type_symbol
_atom_site_fract_x
_atom_site_fract_y
_atom_site_fract_z
_atom_site_U_iso_or_equiv
_atom_site_adp_type
_atom_site_occupancy
_atom_site_symmetry_multiplicity
_atom_site_calc_flag
_atom_site_refinement_flags
_atom_site_disorder_assembly
_atom_site_disorder_group
O1 O 0.35286(8) 0.11976(12) 0.57369(5) 0.0238(3) Uani 1 1 d . . .
O3 O 0.42431(9) -0.50050(13) 0.77710(5) 0.0273(3) Uani 1 1 d . . .
O2 O 0.40246(8) -0.33632(12) 0.52407(5) 0.0210(3) Uani 1 1 d . . .
C17 C 0.50545(10) -0.37452(16) 0.60124(6) 0.0166(3) Uani 1 1 d . . .
H17A H 0.5251 -0.2799 0.5971 0.020 Uiso 1 1 calc R . .
H17B H 0.5409 -0.4304 0.5748 0.020 Uiso 1 1 calc R . .
C4 C 0.38593(13) -0.17720(18) 0.44998(7) 0.0240(4) Uani 1 1 d . . .
H4A H 0.3293 -0.2081 0.4339 0.029 Uiso 1 1 calc R . .
H4B H 0.4332 -0.2296 0.4313 0.029 Uiso 1 1 calc R . .
C5 C 0.38724(10) -0.20465(17) 0.51322(7) 0.0180(3) Uani 1 1 d . . .
C1 C 0.35847(10) 0.03051(17) 0.53761(7) 0.0193(4) Uani 1 1 d . . .
C11 C 0.46674(10) -0.40072(16) 0.76509(7) 0.0178(3) Uani 1 1 d . . .
C6 C 0.37327(10) -0.11002(17) 0.55373(7) 0.0167(3) Uani 1 1 d . . .
C10 C 0.46309(10) -0.33996(15) 0.70502(6) 0.0153(3) Uani 1 1 d . . .
H10 H 0.4840 -0.2445 0.7066 0.018 Uiso 1 1 calc R . .
C13 C 0.62138(11) -0.32713(18) 0.78338(7) 0.0222(4) Uani 1 1 d . . .
H13A H 0.6287 -0.2403 0.7631 0.027 Uiso 1 1 calc R . .
H13B H 0.6635 -0.3287 0.8156 0.027 Uiso 1 1 calc R . .
C12 C 0.52746(11) -0.33540(17) 0.80742(7) 0.0209(4) Uani 1 1 d . . .
H12A H 0.5278 -0.3882 0.8434 0.025 Uiso 1 1 calc R . .
H12B H 0.5061 -0.2435 0.8163 0.025 Uiso 1 1 calc R . .
C15 C 0.62280(10) -0.42068(16) 0.67758(7) 0.0172(3) Uani 1 1 d . . .
C7 C 0.37162(11) -0.14711(17) 0.61607(7) 0.0176(3) Uani 1 1 d . . .
H7A H 0.3260 -0.0936 0.6359 0.021 Uiso 1 1 calc R . .
H7B H 0.4290 -0.1255 0.6337 0.021 Uiso 1 1 calc R . .
C8 C 0.35231(10) -0.29760(17) 0.62348(7) 0.0175(3) Uani 1 1 d . . .
H8 H 0.2894 -0.3134 0.6135 0.021 Uiso 1 1 calc R . .
C20 C 0.66790(11) -0.29014(17) 0.65790(7) 0.0203(4) Uani 1 1 d . . .
H20A H 0.6717 -0.2891 0.6160 0.030 Uiso 1 1 calc R . .
H20B H 0.7270 -0.2858 0.6742 0.030 Uiso 1 1 calc R . .
H20C H 0.6338 -0.2123 0.6709 0.030 Uiso 1 1 calc R . .
C19 C 0.37756(12) -0.52994(18) 0.57917(8) 0.0244(4) Uani 1 1 d . . .
H19A H 0.3166 -0.5315 0.5660 0.037 Uiso 1 1 calc R . .
H19B H 0.3816 -0.5734 0.6168 0.037 Uiso 1 1 calc R . .
H19C H 0.4145 -0.5786 0.5517 0.037 Uiso 1 1 calc R . .
C16 C 0.52243(10) -0.42131(15) 0.66348(7) 0.0157(3) Uani 1 1 d . . .
H16 H 0.5027 -0.5173 0.6658 0.019 Uiso 1 1 calc R . .
C18 C 0.40871(11) -0.38433(16) 0.58380(7) 0.0181(3) Uani 1 1 d . . .
C2 C 0.34522(14) 0.06226(19) 0.47472(8) 0.0295(4) Uani 1 1 d . . .
H2A H 0.2823 0.0526 0.4652 0.035 Uiso 1 1 calc R . .
H2B H 0.3621 0.1571 0.4675 0.035 Uiso 1 1 calc R . .
C9 C 0.36644(10) -0.34220(17) 0.68554(7) 0.0181(3) Uani 1 1 d . . .
H9A H 0.3434 -0.4349 0.6901 0.022 Uiso 1 1 calc R . .
H9B H 0.3320 -0.2824 0.7110 0.022 Uiso 1 1 calc R . .
C3 C 0.39815(13) -0.0286(2) 0.43626(7) 0.0291(4) Uani 1 1 d . . .
H3A H 0.4610 -0.0053 0.4401 0.035 Uiso 1 1 calc R . .
H3B H 0.3809 -0.0123 0.3960 0.035 Uiso 1 1 calc R . .
C14 C 0.64326(11) -0.44304(17) 0.74199(7) 0.0202(4) Uani 1 1 d . . .
H14A H 0.6109 -0.5241 0.7548 0.024 Uiso 1 1 calc R . .
H14B H 0.7066 -0.4632 0.7456 0.024 Uiso 1 1 calc R . .
C21 C 0.66539(11) -0.53943(18) 0.64585(8) 0.0239(4) Uani 1 1 d . . .
H21A H 0.6530 -0.5321 0.6048 0.036 Uiso 1 1 calc R . .
H21B H 0.6415 -0.6244 0.6605 0.036 Uiso 1 1 calc R . .
H21C H 0.7289 -0.5376 0.6520 0.036 Uiso 1 1 calc R . .

loop_
_atom_site_aniso_label
_atom_site_aniso_U_11
_atom_site_aniso_U_22
_atom_site_aniso_U_33
_atom_site_aniso_U_23
_atom_site_aniso_U_13
_atom_site_aniso_U_12
O1 0.0289(6) 0.0187(6) 0.0238(6) -0.0013(5) -0.0005(5) 0.0031(5)
O3 0.0347(7) 0.0231(6) 0.0241(6) 0.0074(5) -0.0003(5) -0.0081(6)
O2 0.0282(6) 0.0182(6) 0.0165(6) -0.0016(4) -0.0031(5) 0.0017(5)
C17 0.0171(7) 0.0152(7) 0.0174(7) -0.0001(6) 0.0020(6) 0.0002(6)
C4 0.0315(9) 0.0242(9) 0.0163(8) -0.0020(7) -0.0018(7) 0.0004(7)
C5 0.0173(7) 0.0180(8) 0.0188(8) 0.0005(6) -0.0029(6) -0.0011(6)
C1 0.0169(8) 0.0213(8) 0.0198(8) 0.0009(7) -0.0008(6) -0.0007(6)
C11 0.0180(7) 0.0167(8) 0.0189(8) 0.0014(6) 0.0031(6) 0.0032(6)
C6 0.0143(7) 0.0197(8) 0.0162(7) 0.0007(6) -0.0018(6) 0.0001(6)
C10 0.0157(7) 0.0139(7) 0.0163(7) 0.0017(6) 0.0005(6) -0.0003(6)
C13 0.0245(8) 0.0221(8) 0.0202(8) 0.0018(7) -0.0035(7) -0.0037(7)
C12 0.0266(9) 0.0198(8) 0.0164(7) 0.0003(6) -0.0011(7) 0.0034(7)
C15 0.0165(7) 0.0150(8) 0.0200(8) 0.0018(6) 0.0011(6) 0.0009(6)
C7 0.0195(8) 0.0174(8) 0.0160(7) 0.0004(6) -0.0004(6) 0.0042(6)
C8 0.0158(8) 0.0186(8) 0.0180(8) 0.0005(6) -0.0012(6) -0.0004(6)
C20 0.0174(7) 0.0195(8) 0.0240(8) 0.0030(6) 0.0017(6) -0.0017(6)
C19 0.0265(9) 0.0185(8) 0.0282(9) -0.0014(7) -0.0057(7) -0.0040(7)
C16 0.0167(7) 0.0120(7) 0.0183(7) 0.0009(6) 0.0003(6) -0.0010(6)
C18 0.0219(8) 0.0159(8) 0.0164(7) 0.0011(6) -0.0027(6) -0.0005(6)
C2 0.0428(11) 0.0229(9) 0.0227(9) 0.0051(7) -0.0007(8) 0.0032(8)
C9 0.0163(8) 0.0186(8) 0.0195(8) 0.0028(6) 0.0015(6) -0.0006(6)
C3 0.0369(10) 0.0315(10) 0.0190(8) 0.0037(7) 0.0007(7) 0.0029(8)
C14 0.0174(8) 0.0197(8) 0.0234(8) 0.0046(7) -0.0026(6) 0.0007(6)
C21 0.0200(8) 0.0202(8) 0.0314(9) -0.0011(7) 0.0013(7) 0.0041(7)

loop_
_atom_type_symbol
_atom_type_description
_atom_type_scat_dispersion_real
_atom_type_scat_dispersion_imag
_atom_type_scat_source
C C 0.0181 0.0091 'International Tables Vol C Tables 4.2.6.8 and 6.1.1.4'
H H 0.0000 0.0000 'International Tables Vol C Tables 4.2.6.8 and 6.1.1.4'
O O 0.0492 0.0322 'International Tables Vol C Tables 4.2.6.8 and 6.1.1.4'

loop_
_geom_angle_atom_site_label_1
_geom_angle_atom_site_label_2
_geom_angle_atom_site_label_3
_geom_angle
_geom_angle_site_symmetry_1
_geom_angle_site_symmetry_3
_geom_angle_publ_flag
C5 O2 C18 120.00(12) . . ?
C18 C17 C16 113.03(13) . . ?
C18 C17 H17A 109.0 . . ?
C16 C17 H17A 109.0 . . ?
C18 C17 H17B 109.0 . . ?
C16 C17 H17B 109.0 . . ?
H17A C17 H17B 107.8 . . ?
C5 C4 C3 112.42(14) . . ?
C5 C4 H4A 109.1 . . ?
C3 C4 H4A 109.1 . . ?
C5 C4 H4B 109.1 . . ?
C3 C4 H4B 109.1 . . ?
H4A C4 H4B 107.9 . . ?
C6 C5 O2 124.64(15) . . ?
C6 C5 C4 124.12(15) . . ?
O2 C5 C4 111.22(14) . . ?
O1 C1 C6 121.52(15) . . ?
O1 C1 C2 120.46(16) . . ?
C6 C1 C2 117.94(15) . . ?
O3 C11 C12 121.88(15) . . ?
O3 C11 C10 120.92(15) . . ?
C12 C11 C10 117.16(14) . . ?
C5 C6 C1 120.48(14) . . ?
C5 C6 C7 120.77(15) . . ?
C1 C6 C7 118.74(14) . . ?
C11 C10 C9 107.44(12) . . ?
C11 C10 C16 110.32(12) . . ?
C9 C10 C16 111.43(13) . . ?
C11 C10 H10 109.2 . . ?
C9 C10 H10 109.2 . . ?
C16 C10 H10 109.2 . . ?
C14 C13 C12 112.99(14) . . ?
C14 C13 H13A 109.0 . . ?
C12 C13 H13A 109.0 . . ?
C14 C13 H13B 109.0 . . ?
C12 C13 H13B 109.0 . . ?
H13A C13 H13B 107.8 . . ?
C11 C12 C13 110.91(13) . . ?
C11 C12 H12A 109.5 . . ?
C13 C12 H12A 109.5 . . ?
C11 C12 H12B 109.5 . . ?
C13 C12 H12B 109.5 . . ?
H12A C12 H12B 108.0 . . ?
C21 C15 C20 108.21(13) . . ?
C21 C15 C14 105.83(13) . . ?
C20 C15 C14 108.68(13) . . ?
C21 C15 C16 108.01(13) . . ?
C20 C15 C16 112.23(13) . . ?
C14 C15 C16 113.57(13) . . ?
C6 C7 C8 110.59(13) . . ?
C6 C7 H7A 109.5 . . ?
C8 C7 H7A 109.5 . . ?
C6 C7 H7B 109.5 . . ?
C8 C7 H7B 109.5 . . ?
H7A C7 H7B 108.1 . . ?
C18 C8 C9 109.38(13) . . ?
C18 C8 C7 111.82(13) . . ?
C9 C8 C7 111.21(13) . . ?
C18 C8 H8 108.1 . . ?
C9 C8 H8 108.1 . . ?
C7 C8 H8 108.1 . . ?
C15 C20 H20A 109.5 . . ?
C15 C20 H20B 109.5 . . ?
H20A C20 H20B 109.5 . . ?
C15 C20 H20C 109.5 . . ?
H20A C20 H20C 109.5 . . ?
H20B C20 H20C 109.5 . . ?
C18 C19 H19A 109.5 . . ?
C18 C19 H19B 109.5 . . ?
H19A C19 H19B 109.5 . . ?
C18 C19 H19C 109.5 . . ?
H19A C19 H19C 109.5 . . ?
H19B C19 H19C 109.5 . . ?
C17 C16 C10 109.46(12) . . ?
C17 C16 C15 111.09(12) . . ?
C10 C16 C15 115.88(13) . . ?
C17 C16 H16 106.6 . . ?
C10 C16 H16 106.6 . . ?
C15 C16 H16 106.6 . . ?
O2 C18 C19 102.61(13) . . ?
O2 C18 C8 110.76(13) . . ?
C19 C18 C8 113.62(14) . . ?
O2 C18 C17 107.00(12) . . ?
C19 C18 C17 112.26(14) . . ?
C8 C18 C17 110.17(13) . . ?
C3 C2 C1 112.44(15) . . ?
C3 C2 H2A 109.1 . . ?
C1 C2 H2A 109.1 . . ?
C3 C2 H2B 109.1 . . ?
C1 C2 H2B 109.1 . . ?
H2A C2 H2B 107.8 . . ?
C8 C9 C10 114.17(13) . . ?
C8 C9 H9A 108.7 . . ?
C10 C9 H9A 108.7 . . ?
C8 C9 H9B 108.7 . . ?
C10 C9 H9B 108.7 . . ?
H9A C9 H9B 107.6 . . ?
C2 C3 C4 112.87(15) . . ?
C2 C3 H3A 109.0 . . ?
C4 C3 H3A 109.0 . . ?
C2 C3 H3B 109.0 . . ?
C4 C3 H3B 109.0 . . ?
H3A C3 H3B 107.8 . . ?
C13 C14 C15 117.27(14) . . ?
C13 C14 H14A 108.0 . . ?
C15 C14 H14A 108.0 . . ?
C13 C14 H14B 108.0 . . ?
C15 C14 H14B 108.0 . . ?
H14A C14 H14B 107.2 . . ?
C15 C21 H21A 109.5 . . ?
C15 C21 H21B 109.5 . . ?
H21A C21 H21B 109.5 . . ?
C15 C21 H21C 109.5 . . ?
H21A C21 H21C 109.5 . . ?
H21B C21 H21C 109.5 . . ?

loop_
_geom_bond_atom_site_label_1
_geom_bond_atom_site_label_2
_geom_bond_distance
_geom_bond_site_symmetry_2
_geom_bond_publ_flag
O1 C1 1.225(2) . ?
O3 C11 1.216(2) . ?
O2 C5 1.351(2) . ?
O2 C18 1.4771(19) . ?
C17 C18 1.534(2) . ?
C17 C16 1.548(2) . ?
C17 H17A 0.9900 . ?
C17 H17B 0.9900 . ?
C4 C5 1.502(2) . ?
C4 C3 1.520(3) . ?
C4 H4A 0.9900 . ?
C4 H4B 0.9900 . ?
C5 C6 1.350(2) . ?
C1 C6 1.462(2) . ?
C1 C2 1.515(2) . ?
C11 C12 1.502(2) . ?
C11 C10 1.528(2) . ?
C6 C7 1.502(2) . ?
C10 C9 1.543(2) . ?
C10 C16 1.553(2) . ?
C10 H10 1.0000 . ?
C13 C14 1.539(2) . ?
C13 C12 1.541(2) . ?
C13 H13A 0.9900 . ?
C13 H13B 0.9900 . ?
C12 H12A 0.9900 . ?
C12 H12B 0.9900 . ?
C15 C21 1.536(2) . ?
C15 C20 1.537(2) . ?
C15 C14 1.552(2) . ?
C15 C16 1.566(2) . ?
C7 C8 1.532(2) . ?
C7 H7A 0.9900 . ?
C7 H7B 0.9900 . ?
C8 C18 1.530(2) . ?
C8 C9 1.531(2) . ?
C8 H8 1.0000 . ?
C20 H20A 0.9800 . ?
C20 H20B 0.9800 . ?
C20 H20C 0.9800 . ?
C19 C18 1.525(2) . ?
C19 H19A 0.9800 . ?
C19 H19B 0.9800 . ?
C19 H19C 0.9800 . ?
C16 H16 1.0000 . ?
C2 C3 1.507(3) . ?
C2 H2A 0.9900 . ?
C2 H2B 0.9900 . ?
C9 H9A 0.9900 . ?
C9 H9B 0.9900 . ?
C3 H3A 0.9900 . ?
C3 H3B 0.9900 . ?
C14 H14A 0.9900 . ?
C14 H14B 0.9900 . ?
C21 H21A 0.9800 . ?
C21 H21B 0.9800 . ?
C21 H21C 0.9800 . ?

loop_
_geom_torsion_atom_site_label_1
_geom_torsion_atom_site_label_2
_geom_torsion_atom_site_label_3
_geom_torsion_atom_site_label_4
_geom_torsion
_geom_torsion_site_symmetry_1
_geom_torsion_site_symmetry_2
_geom_torsion_site_symmetry_3
_geom_torsion_site_symmetry_4
_geom_torsion_publ_flag
C18 O2 C5 C6 -2.8(2) . . . . ?
C18 O2 C5 C4 178.38(13) . . . . ?
C3 C4 C5 C6 19.5(2) . . . . ?
C3 C4 C5 O2 -161.73(15) . . . . ?
O2 C5 C6 C1 179.21(15) . . . . ?
C4 C5 C6 C1 -2.1(2) . . . . ?
O2 C5 C6 C7 -1.5(2) . . . . ?
C4 C5 C6 C7 177.17(15) . . . . ?
O1 C1 C6 C5 -173.90(15) . . . . ?
C2 C1 C6 C5 9.4(2) . . . . ?
O1 C1 C6 C7 6.8(2) . . . . ?
C2 C1 C6 C7 -169.96(15) . . . . ?
O3 C11 C10 C9 42.2(2) . . . . ?
C12 C11 C10 C9 -140.27(14) . . . . ?
O3 C11 C10 C16 -79.47(18) . . . . ?
C12 C11 C10 C16 98.07(16) . . . . ?
O3 C11 C12 C13 123.18(17) . . . . ?
C10 C11 C12 C13 -54.34(19) . . . . ?
C14 C13 C12 C11 -30.43(19) . . . . ?
C5 C6 C7 C8 -21.5(2) . . . . ?
C1 C6 C7 C8 157.82(14) . . . . ?
C6 C7 C8 C18 47.28(17) . . . . ?
C6 C7 C8 C9 169.88(13) . . . . ?
C18 C17 C16 C10 -55.42(17) . . . . ?
C18 C17 C16 C15 175.34(12) . . . . ?
C11 C10 C16 C17 170.10(12) . . . . ?
C9 C10 C16 C17 50.85(16) . . . . ?
C11 C10 C16 C15 -63.34(17) . . . . ?
C9 C10 C16 C15 177.41(12) . . . . ?
C21 C15 C16 C17 -72.72(16) . . . . ?
C20 C15 C16 C17 46.47(17) . . . . ?
C14 C15 C16 C17 170.23(13) . . . . ?
C21 C15 C16 C10 161.54(13) . . . . ?
C20 C15 C16 C10 -79.26(17) . . . . ?
C14 C15 C16 C10 44.49(18) . . . . ?
C5 O2 C18 C19 151.15(14) . . . . ?
C5 O2 C18 C8 29.56(19) . . . . ?
C5 O2 C18 C17 -90.53(16) . . . . ?
C9 C8 C18 O2 -175.14(12) . . . . ?
C7 C8 C18 O2 -51.50(17) . . . . ?
C9 C8 C18 C19 69.99(17) . . . . ?
C7 C8 C18 C19 -166.38(13) . . . . ?
C9 C8 C18 C17 -56.96(16) . . . . ?
C7 C8 C18 C17 66.67(17) . . . . ?
C16 C17 C18 O2 179.77(12) . . . . ?
C16 C17 C18 C19 -68.39(17) . . . . ?
C16 C17 C18 C8 59.31(17) . . . . ?
O1 C1 C2 C3 149.42(17) . . . . ?
C6 C1 C2 C3 -33.8(2) . . . . ?
C18 C8 C9 C10 55.56(18) . . . . ?
C7 C8 C9 C10 -68.43(17) . . . . ?
C11 C10 C9 C8 -174.15(13) . . . . ?
C16 C10 C9 C8 -53.20(18) . . . . ?
C1 C2 C3 C4 50.8(2) . . . . ?
C5 C4 C3 C2 -43.4(2) . . . . ?
C12 C13 C14 C15 89.62(17) . . . . ?
C21 C15 C14 C13 170.32(14) . . . . ?
C20 C15 C14 C13 54.29(18) . . . . ?
C16 C15 C14 C13 -71.37(18) . . . . ?
